data_4119621
loop_
_publ_author_name
'Julien Lieffrig'
'Olivier Jeannin'
'Marc Fourmigu\'e'

_publ_section_title
;
 Expanded Halogen-Bonded Anion Organic Networks with Star-Shaped
 Iodoethynyl-Substituted Molecules: From Corrugated 2D Hexagonal Lattices
 to Pyrite-Type 2-Fold Interpenetrated Cubic Lattices
;
_journal_name_full 'Journal of the American Chemical Society'
_journal_page_first 6200
_journal_page_last 6210
_journal_paper_doi 10.1021/ja400740v
_journal_volume 135
_journal_year 2013
_chemical_formula_moiety 'C12 F3 I3, C6 H15 S, C H Cl3, I'
_chemical_formula_sum 'C19 H16 Cl3 F3 I4 S'
_chemical_formula_weight 947.33
_chemical_name_systematic
; 
 ? 
;
_space_group_IT_number 14
_symmetry_cell_setting monoclinic
_symmetry_space_group_name_Hall '-P 2yn'
_symmetry_space_group_name_H-M 'P 1 21/n 1'
_atom_sites_solution_hydrogens geom
_atom_sites_solution_primary direct
_atom_sites_solution_secondary difmap
_audit_creation_method SHELXL-97
_cell_angle_alpha 90.00
_cell_angle_beta 93.8920(10)
_cell_angle_gamma 90.00
_cell_formula_units_Z 4
_cell_length_a 10.0457(2)
_cell_length_b 21.6686(5)
_cell_length_c 12.9568(3)
_cell_measurement_reflns_used 9988
_cell_measurement_temperature 150(2)
_cell_measurement_theta_max 27.43
_cell_measurement_theta_min 2.45
_cell_volume 2813.88(11)
_computing_cell_refinement 'Bruker SMART (Bruker, 2002)'
_computing_data_collection 'Bruker SAINT (Bruker, 2002)'
_computing_data_reduction 'Bruker SAINT (Bruker, 2002)'
_computing_molecular_graphics 'Ortep-3 for Windows (Farrugia, 1997)'
_computing_publication_material 'WinGX publication routines (Farrugia, 1999)'
_computing_structure_refinement 'SHELXL-97 (Sheldrick, 1997)'
_computing_structure_solution 'SIR97 (ALtomare et al., 1999))'
_diffrn_ambient_temperature 150(2)
_diffrn_detector 'CCD plate'
_diffrn_measured_fraction_theta_full 0.995
_diffrn_measured_fraction_theta_max 0.995
_diffrn_measurement_device_type 'APEXII, Bruker-AXS'
_diffrn_measurement_method 'CCD rotation images, thin slices'
_diffrn_radiation_monochromator graphite
_diffrn_radiation_probe x-ray
_diffrn_radiation_type MoK\a
_diffrn_radiation_wavelength 0.71073
_diffrn_reflns_av_R_equivalents 0.0300
_diffrn_reflns_av_sigmaI/netI 0.0263
_diffrn_reflns_limit_h_max 13
_diffrn_reflns_limit_h_min -13
_diffrn_reflns_limit_k_max 28
_diffrn_reflns_limit_k_min -28
_diffrn_reflns_limit_l_max 14
_diffrn_reflns_limit_l_min -16
_diffrn_reflns_number 24110
_diffrn_reflns_theta_full 27.48
_diffrn_reflns_theta_max 27.48
_diffrn_reflns_theta_min 1.83
_exptl_absorpt_coefficient_mu 4.815
_exptl_absorpt_correction_T_max 0.510
_exptl_absorpt_correction_T_min 0.245
_exptl_absorpt_correction_type multi-scan
_exptl_absorpt_process_details
;
  [Sheldrick, G.M. (2002). SADABS Bruker AXS Inc., Madison, Wisconsin, USA]
;
_exptl_crystal_colour colorless
_exptl_crystal_density_diffrn 2.236
_exptl_crystal_description prism
_exptl_crystal_F_000 1744
_exptl_crystal_size_max 0.31
_exptl_crystal_size_mid 0.30
_exptl_crystal_size_min 0.14
_refine_diff_density_max 1.726
_refine_diff_density_min -1.598
_refine_diff_density_rms 0.172
_refine_ls_extinction_method none
_refine_ls_goodness_of_fit_ref 1.104
_refine_ls_hydrogen_treatment constr
_refine_ls_matrix_type full
_refine_ls_number_parameters 297
_refine_ls_number_reflns 6401
_refine_ls_number_restraints 0
_refine_ls_restrained_S_all 1.104
_refine_ls_R_factor_all 0.0423
_refine_ls_R_factor_gt 0.0348
_refine_ls_shift/su_max 0.001
_refine_ls_shift/su_mean 0.000
_refine_ls_structure_factor_coef Fsqd
_refine_ls_weighting_details 'calc w=1/[\s^2^(Fo^2^)+(0.0473P)^2^+11.2731P] where P=(Fo^2^+2Fc^2^)/3'
_refine_ls_weighting_scheme calc
_refine_ls_wR_factor_gt 0.0912
_refine_ls_wR_factor_ref 0.1047
_reflns_number_gt 5566
_reflns_number_total 6401
_reflns_threshold_expression >2sigma(I)
_cod_data_source_file ja400740v_si_001_04.cif
_cod_data_source_block 1-Et3SI
_cod_database_code 4119621

loop_
_symmetry_equiv_pos_as_xyz
'x, y, z'
'-x+1/2, y+1/2, -z+1/2'
'-x, -y, -z'
'x-1/2, -y-1/2, z-1/2'

loop_
_atom_site_label
_atom_site_type_symbol
_atom_site_fract_x
_atom_site_fract_y
_atom_site_fract_z
_atom_site_U_iso_or_equiv
_atom_site_adp_type
_atom_site_occupancy
_atom_site_symmetry_multiplicity
_atom_site_calc_flag
_atom_site_refinement_flags
_atom_site_disorder_assembly
_atom_site_disorder_group
I1 I 1.52483(4) 0.63445(2) 0.22276(3) 0.04612(12) Uani 1 1 d . . .
I2 I 0.58977(4) 0.762763(19) 0.51184(3) 0.04293(11) Uani 1 1 d . . .
I3 I 0.79828(3) 0.306945(16) 0.38609(3) 0.03508(10) Uani 1 1 d . . .
I4 I 0.67305(3) 0.159519(16) 0.39185(3) 0.03298(10) Uani 1 1 d . . .
C1 C 1.0663(5) 0.5278(2) 0.3437(4) 0.0298(10) Uani 1 1 d . . .
C2 C 1.1086(5) 0.5892(3) 0.3366(4) 0.0296(10) Uani 1 1 d . . .
C3 C 1.0183(5) 0.6339(2) 0.3649(4) 0.0298(10) Uani 1 1 d . . .
C4 C 0.8938(5) 0.6205(3) 0.4013(4) 0.0301(11) Uani 1 1 d . . .
C5 C 0.8603(5) 0.5585(3) 0.4053(4) 0.0304(11) Uani 1 1 d . . .
C6 C 0.9424(5) 0.5103(2) 0.3773(4) 0.0304(11) Uani 1 1 d . . .
C7 C 1.2381(5) 0.6045(3) 0.3044(4) 0.0356(12) Uani 1 1 d . . .
C8 C 1.3450(6) 0.6164(3) 0.2772(5) 0.0416(14) Uani 1 1 d . . .
C9 C 0.8063(5) 0.6672(3) 0.4338(5) 0.0349(12) Uani 1 1 d . . .
C10 C 0.7300(6) 0.7046(3) 0.4626(5) 0.0406(13) Uani 1 1 d . . .
C11 C 0.9018(5) 0.4475(3) 0.3813(4) 0.0340(11) Uani 1 1 d . . .
C12 C 0.8650(6) 0.3956(3) 0.3837(4) 0.0355(12) Uani 1 1 d . . .
F1 F 1.1504(3) 0.48337(15) 0.3185(3) 0.0417(8) Uani 1 1 d . . .
F2 F 1.0538(3) 0.69321(14) 0.3569(3) 0.0376(7) Uani 1 1 d . . .
F3 F 0.7417(3) 0.54344(16) 0.4405(3) 0.0411(8) Uani 1 1 d . . .
S1A S 0.3496(3) 0.38194(12) 0.2033(2) 0.0532(6) Uani 0.670(3) 1 d P A 1
C13A C 0.4076(10) 0.3918(5) 0.3361(9) 0.0518(13) Uani 0.670(3) 1 d P A 1
H13A H 0.3303 0.3915 0.3772 0.062 Uiso 0.670(3) 1 calc PR A 1
H13B H 0.4613 0.3561 0.3566 0.062 Uiso 0.670(3) 1 calc PR A 1
C14A C 0.4864(13) 0.4476(6) 0.3643(10) 0.108(2) Uani 0.670(3) 1 d P A 1
H14A H 0.5109 0.4473 0.4372 0.162 Uiso 0.670(3) 1 calc PR A 1
H14B H 0.4340 0.4837 0.3472 0.162 Uiso 0.670(3) 1 calc PR A 1
H14C H 0.5655 0.4482 0.3267 0.162 Uiso 0.670(3) 1 calc PR A 1
C15A C 0.5240(10) 0.3429(5) 0.1741(9) 0.0518(13) Uani 0.670(3) 1 d P A 1
H15A H 0.5953 0.3681 0.2058 0.062 Uiso 0.670(3) 1 calc PR A 1
H15B H 0.5291 0.3029 0.2077 0.062 Uiso 0.670(3) 1 calc PR A 1
C16A C 0.5447(13) 0.3357(6) 0.0823(10) 0.108(2) Uani 0.670(3) 1 d P A 1
H16A H 0.6377 0.3420 0.0729 0.162 Uiso 0.670(3) 1 calc PR A 1
H16B H 0.4926 0.3649 0.0410 0.162 Uiso 0.670(3) 1 calc PR A 1
H16C H 0.5199 0.2945 0.0614 0.162 Uiso 0.670(3) 1 calc PR A 1
C17A C 0.2583(10) 0.3108(5) 0.2006(9) 0.0518(13) Uani 0.670(3) 1 d P A 1
H17A H 0.2421 0.2980 0.1291 0.062 Uiso 0.670(3) 1 calc PR A 1
H17B H 0.3136 0.2795 0.2356 0.062 Uiso 0.670(3) 1 calc PR A 1
C18A C 0.1395(13) 0.3127(6) 0.2448(10) 0.108(2) Uani 0.670(3) 1 d P A 1
H18A H 0.0982 0.2728 0.2401 0.162 Uiso 0.670(3) 1 calc PR A 1
H18B H 0.0823 0.3425 0.2094 0.162 Uiso 0.670(3) 1 calc PR A 1
H18C H 0.1541 0.3242 0.3162 0.162 Uiso 0.670(3) 1 calc PR A 1
S1B S 0.4300(6) 0.3445(2) 0.2471(4) 0.0532(6) Uani 0.330(3) 1 d P A 2
C13B C 0.486(2) 0.4204(10) 0.2853(18) 0.0518(13) Uani 0.330(3) 1 d P A 2
H13C H 0.5789 0.4212 0.2683 0.062 Uiso 0.330(3) 1 calc PR A 2
H13D H 0.4395 0.4476 0.2356 0.062 Uiso 0.330(3) 1 calc PR A 2
C14B C 0.4864(13) 0.4476(6) 0.3643(10) 0.108(2) Uani 0.330(3) 1 d P A 2
H14D H 0.5242 0.4879 0.3560 0.162 Uiso 0.330(3) 1 calc PR A 2
H14E H 0.5385 0.4255 0.4169 0.162 Uiso 0.330(3) 1 calc PR A 2
H14F H 0.3965 0.4517 0.3841 0.162 Uiso 0.330(3) 1 calc PR A 2
C15B C 0.450(2) 0.3886(10) 0.1070(18) 0.0518(13) Uani 0.330(3) 1 d P A 2
H15C H 0.3690 0.3904 0.0623 0.062 Uiso 0.330(3) 1 calc PR A 2
H15D H 0.4932 0.4287 0.1132 0.062 Uiso 0.330(3) 1 calc PR A 2
C16B C 0.5447(13) 0.3357(6) 0.0823(10) 0.108(2) Uani 0.330(3) 1 d P A 2
H16D H 0.5697 0.3397 0.0124 0.162 Uiso 0.330(3) 1 calc PR A 2
H16E H 0.5002 0.2969 0.0901 0.162 Uiso 0.330(3) 1 calc PR A 2
H16F H 0.6231 0.3373 0.1288 0.162 Uiso 0.330(3) 1 calc PR A 2
C17B C 0.251(2) 0.3533(10) 0.2501(19) 0.0518(13) Uani 0.330(3) 1 d P A 2
H17C H 0.2410 0.3761 0.3136 0.062 Uiso 0.330(3) 1 calc PR A 2
H17D H 0.2288 0.3826 0.1949 0.062 Uiso 0.330(3) 1 calc PR A 2
C18B C 0.1395(13) 0.3127(6) 0.2448(10) 0.108(2) Uani 0.330(3) 1 d P A 2
H18D H 0.0589 0.3362 0.2482 0.162 Uiso 0.330(3) 1 calc PR A 2
H18E H 0.1477 0.2844 0.3018 0.162 Uiso 0.330(3) 1 calc PR A 2
H18F H 0.1367 0.2902 0.1809 0.162 Uiso 0.330(3) 1 calc PR A 2
C19A C 0.7905(19) 0.4918(10) 1.0144(14) 0.045(4) Uani 0.512(4) 1 d P B 3
H19A H 0.8256 0.5339 1.0124 0.054 Uiso 0.512(4) 1 calc PR B 3
Cl1A Cl 0.8103(4) 0.4649(2) 1.1455(3) 0.0626(11) Uani 0.512(4) 1 d P B 3
Cl2A Cl 0.6219(4) 0.49407(19) 0.9745(4) 0.0739(13) Uani 0.512(4) 1 d P B 3
Cl3A Cl 0.8821(5) 0.4465(2) 0.9376(3) 0.0717(13) Uani 0.512(4) 1 d P B 3
C19B C 0.8221(18) 0.4885(10) 1.0576(13) 0.041(4) Uani 0.488(4) 1 d P B 4
H19B H 0.8598 0.5299 1.0514 0.049 Uiso 0.488(4) 1 calc PR B 4
Cl1B Cl 0.6949(3) 0.49094(18) 1.1469(3) 0.0563(10) Uani 0.488(4) 1 d P B 4
Cl2B Cl 0.9491(4) 0.4378(2) 1.1076(3) 0.0640(11) Uani 0.488(4) 1 d P B 4
Cl3B Cl 0.7612(5) 0.4635(2) 0.9362(3) 0.0735(14) Uani 0.488(4) 1 d P B 4

loop_
_atom_site_aniso_label
_atom_site_aniso_U_11
_atom_site_aniso_U_22
_atom_site_aniso_U_33
_atom_site_aniso_U_23
_atom_site_aniso_U_13
_atom_site_aniso_U_12
I1 0.03036(19) 0.0623(3) 0.0468(2) -0.00432(19) 0.01077(16) -0.01383(17)
I2 0.0406(2) 0.0432(2) 0.0454(2) 0.00352(17) 0.00628(16) 0.01458(16)
I3 0.03335(18) 0.02893(18) 0.0424(2) 0.00462(15) -0.00169(14) -0.00498(13)
I4 0.02689(16) 0.02994(18) 0.0430(2) -0.00257(14) 0.00914(13) -0.00057(12)
C1 0.027(2) 0.031(3) 0.032(3) 0.000(2) 0.0031(19) 0.0032(19)
C2 0.028(2) 0.035(3) 0.026(2) -0.001(2) 0.0035(19) -0.006(2)
C3 0.032(2) 0.028(3) 0.030(3) -0.001(2) 0.002(2) -0.006(2)
C4 0.028(2) 0.034(3) 0.028(3) 0.001(2) 0.0019(19) 0.000(2)
C5 0.026(2) 0.034(3) 0.031(3) 0.005(2) 0.0047(19) -0.003(2)
C6 0.031(2) 0.028(3) 0.031(3) 0.005(2) 0.000(2) -0.001(2)
C7 0.033(3) 0.041(3) 0.033(3) -0.003(2) 0.006(2) -0.006(2)
C8 0.033(3) 0.053(4) 0.040(3) -0.006(3) 0.008(2) -0.011(3)
C9 0.033(3) 0.034(3) 0.038(3) 0.002(2) 0.001(2) 0.000(2)
C10 0.035(3) 0.043(3) 0.044(3) 0.002(3) 0.005(2) 0.009(2)
C11 0.036(3) 0.034(3) 0.032(3) 0.004(2) 0.000(2) -0.005(2)
C12 0.039(3) 0.032(3) 0.035(3) 0.003(2) 0.001(2) -0.004(2)
F1 0.0402(18) 0.0315(17) 0.054(2) -0.0048(15) 0.0103(15) 0.0054(14)
F2 0.0418(17) 0.0269(16) 0.0447(19) 0.0002(14) 0.0070(14) -0.0079(13)
F3 0.0277(15) 0.0417(19) 0.055(2) 0.0056(16) 0.0124(14) -0.0070(13)
S1A 0.0803(17) 0.0406(12) 0.0408(12) -0.0024(9) 0.0186(11) -0.0251(11)
C13A 0.047(3) 0.047(3) 0.061(3) -0.004(2) 0.001(2) -0.005(2)
C14A 0.111(5) 0.096(5) 0.117(6) -0.029(4) 0.014(4) -0.040(4)
C15A 0.047(3) 0.047(3) 0.061(3) -0.004(2) 0.001(2) -0.005(2)
C16A 0.111(5) 0.096(5) 0.117(6) -0.029(4) 0.014(4) -0.040(4)
C17A 0.047(3) 0.047(3) 0.061(3) -0.004(2) 0.001(2) -0.005(2)
C18A 0.111(5) 0.096(5) 0.117(6) -0.029(4) 0.014(4) -0.040(4)
S1B 0.0803(17) 0.0406(12) 0.0408(12) -0.0024(9) 0.0186(11) -0.0251(11)
C13B 0.047(3) 0.047(3) 0.061(3) -0.004(2) 0.001(2) -0.005(2)
C14B 0.111(5) 0.096(5) 0.117(6) -0.029(4) 0.014(4) -0.040(4)
C15B 0.047(3) 0.047(3) 0.061(3) -0.004(2) 0.001(2) -0.005(2)
C16B 0.111(5) 0.096(5) 0.117(6) -0.029(4) 0.014(4) -0.040(4)
C17B 0.047(3) 0.047(3) 0.061(3) -0.004(2) 0.001(2) -0.005(2)
C18B 0.111(5) 0.096(5) 0.117(6) -0.029(4) 0.014(4) -0.040(4)
C19A 0.052(9) 0.034(7) 0.049(11) -0.013(9) 0.000(8) -0.008(7)
Cl1A 0.072(2) 0.074(3) 0.0412(18) 0.0139(17) -0.0005(15) -0.0122(19)
Cl2A 0.054(2) 0.057(2) 0.107(3) 0.022(2) -0.020(2) -0.0056(17)
Cl3A 0.081(3) 0.070(3) 0.067(2) -0.030(2) 0.022(2) -0.017(2)
C19B 0.040(9) 0.044(9) 0.041(10) -0.017(9) 0.015(7) -0.010(7)
Cl1B 0.0406(17) 0.054(2) 0.076(3) -0.0092(18) 0.0156(16) 0.0016(14)
Cl2B 0.055(2) 0.078(3) 0.060(2) -0.003(2) 0.0074(16) 0.0218(19)
Cl3B 0.084(3) 0.084(3) 0.049(2) -0.006(2) -0.014(2) -0.017(2)

loop_
_atom_type_symbol
_atom_type_description
_atom_type_scat_dispersion_real
_atom_type_scat_dispersion_imag
_atom_type_scat_source
C C 0.0033 0.0016 'International Tables Vol C Tables 4.2.6.8 and 6.1.1.4'
H H 0.0000 0.0000 'International Tables Vol C Tables 4.2.6.8 and 6.1.1.4'
F F 0.0171 0.0103 'International Tables Vol C Tables 4.2.6.8 and 6.1.1.4'
S S 0.1246 0.1234 'International Tables Vol C Tables 4.2.6.8 and 6.1.1.4'
I I -0.4742 1.8119 'International Tables Vol C Tables 4.2.6.8 and 6.1.1.4'
Cl Cl 0.1484 0.1585 'International Tables Vol C Tables 4.2.6.8 and 6.1.1.4'

loop_
_geom_angle_atom_site_label_1
_geom_angle_atom_site_label_2
_geom_angle_atom_site_label_3
_geom_angle
F1 C1 C6 118.2(5)
F1 C1 C2 117.9(4)
C6 C1 C2 123.8(5)
C3 C2 C1 116.0(4)
C3 C2 C7 122.3(5)
C1 C2 C7 121.7(5)
F2 C3 C2 117.8(4)
F2 C3 C4 118.3(5)
C2 C3 C4 123.9(5)
C5 C4 C3 116.0(5)
C5 C4 C9 121.5(5)
C3 C4 C9 122.5(5)
F3 C5 C4 118.1(5)
F3 C5 C6 117.4(5)
C4 C5 C6 124.5(5)
C5 C6 C1 115.7(5)
C5 C6 C11 122.1(5)
C1 C6 C11 122.2(5)
C8 C7 C2 179.0(7)
C7 C8 I1 176.8(6)
C10 C9 C4 177.4(6)
C9 C10 I2 175.6(6)
C12 C11 C6 178.4(6)
C11 C12 I3 178.8(5)
C17A S1A C13A 104.7(5)
C17A S1A C15A 94.9(5)
C13A S1A C15A 90.0(5)
C14A C13A S1A 117.9(9)
C14A C13A H13A 107.8
S1A C13A H13A 107.8
C14A C13A H13B 107.8
S1A C13A H13B 107.8
H13A C13A H13B 107.2
C13A C14A H14A 109.5
C13A C14A H14B 109.5
H14A C14A H14B 109.5
C13A C14A H14C 109.5
H14A C14A H14C 109.5
H14B C14A H14C 109.5
C16A C15A S1A 116.3(10)
C16A C15A H15A 108.2
S1A C15A H15A 108.2
C16A C15A H15B 108.2
S1A C15A H15B 108.2
H15A C15A H15B 107.4
C15A C16A H16A 109.5
C15A C16A H16B 109.5
H16A C16A H16B 109.5
C15A C16A H16C 109.5
H16A C16A H16C 109.5
H16B C16A H16C 109.5
C18A C17A S1A 115.3(9)
C18A C17A H17A 108.4
S1A C17A H17A 108.4
C18A C17A H17B 108.4
S1A C17A H17B 108.4
H17A C17A H17B 107.5
C17A C18A H18A 109.5
C17A C18A H18B 109.5
H18A C18A H18B 109.5
C17A C18A H18C 109.5
H18A C18A H18C 109.5
H18B C18A H18C 109.5
C13B S1B C17B 101.1(10)
C13B S1B C15B 76.8(10)
C17B S1B C15B 97.3(10)
S1B C13B H13C 104.1
S1B C13B H13D 104.1
H13C C13B H13D 105.5
S1B C15B H15C 114.3
S1B C15B H15D 114.3
H15C C15B H15D 111.4
S1B C17B H17C 103.3
S1B C17B H17D 103.3
H17C C17B H17D 105.2
Cl3A C19A Cl2A 113.3(9)
Cl3A C19A Cl1A 109.6(11)
Cl2A C19A Cl1A 109.5(11)
Cl3A C19A H19A 108.1
Cl2A C19A H19A 108.1
Cl1A C19A H19A 108.1
Cl3B C19B Cl2B 109.8(11)
Cl3B C19B Cl1B 112.0(10)
Cl2B C19B Cl1B 108.2(10)
Cl3B C19B H19B 109.0
Cl2B C19B H19B 109.0
Cl1B C19B H19B 109.0

loop_
_geom_bond_atom_site_label_1
_geom_bond_atom_site_label_2
_geom_bond_distance
I1 C8 2.021(6)
I2 C10 2.026(6)
I3 C12 2.036(6)
C1 F1 1.335(6)
C1 C6 1.398(7)
C1 C2 1.401(7)
C2 C3 1.394(7)
C2 C7 1.432(7)
C3 F2 1.340(6)
C3 C4 1.397(7)
C4 C5 1.386(7)
C4 C9 1.423(8)
C5 F3 1.345(6)
C5 C6 1.394(8)
C6 C11 1.424(7)
C7 C8 1.182(8)
C9 C10 1.192(8)
C11 C12 1.184(8)
S1A C17A 1.793(11)
S1A C13A 1.793(11)
S1A C15A 2.005(11)
C13A C14A 1.477(14)
C13A H13A 0.9700
C13A H13B 0.9700
C14A H14A 0.9600
C14A H14B 0.9600
C14A H14C 0.9600
C15A C16A 1.232(16)
C15A H15A 0.9700
C15A H15B 0.9700
C16A H16A 0.9600
C16A H16B 0.9600
C16A H16C 0.9600
C17A C18A 1.359(16)
C17A H17A 0.9700
C17A H17B 0.9700
C18A H18A 0.9600
C18A H18B 0.9600
C18A H18C 0.9600
S1B C13B 1.80(2)
S1B C17B 1.81(2)
S1B C15B 2.07(2)
C13B H13C 0.9700
C13B H13D 0.9700
C15B H15C 0.9700
C15B H15D 0.9700
C17B H17C 0.9700
C17B H17D 0.9700
C19A Cl3A 1.71(2)
C19A Cl2A 1.738(19)
C19A Cl1A 1.793(19)
C19A H19A 0.9800
C19B Cl3B 1.735(17)
C19B Cl2B 1.77(2)
C19B Cl1B 1.782(17)
C19B H19B 0.9800

loop_
_geom_torsion_atom_site_label_1
_geom_torsion_atom_site_label_2
_geom_torsion_atom_site_label_3
_geom_torsion_atom_site_label_4
_geom_torsion
F1 C1 C2 C3 -179.2(5)
C6 C1 C2 C3 -0.4(8)
F1 C1 C2 C7 -0.6(8)
C6 C1 C2 C7 178.2(5)
C1 C2 C3 F2 -178.5(5)
C7 C2 C3 F2 2.9(8)
C1 C2 C3 C4 1.8(8)
C7 C2 C3 C4 -176.8(5)
F2 C3 C4 C5 178.2(5)
C2 C3 C4 C5 -2.1(8)
F2 C3 C4 C9 -2.6(8)
C2 C3 C4 C9 177.1(5)
C3 C4 C5 F3 179.6(5)
C9 C4 C5 F3 0.4(8)
C3 C4 C5 C6 1.0(8)
C9 C4 C5 C6 -178.2(5)
F3 C5 C6 C1 -178.3(5)
C4 C5 C6 C1 0.2(8)
F3 C5 C6 C11 2.5(8)
C4 C5 C6 C11 -178.9(5)
F1 C1 C6 C5 178.3(5)
C2 C1 C6 C5 -0.6(8)
F1 C1 C6 C11 -2.6(8)
C2 C1 C6 C11 178.6(5)
C3 C2 C7 C8 -159(43)
C1 C2 C7 C8 22(43)
C2 C7 C8 I1 41(51)
C5 C4 C9 C10 10(15)
C3 C4 C9 C10 -170(14)
C4 C9 C10 I2 -20(21)
C5 C6 C11 C12 43(24)
C1 C6 C11 C12 -137(24)
C6 C11 C12 I3 7(47)
C17A S1A C13A C14A -179.4(9)
C15A S1A C13A C14A 85.5(10)
C17A S1A C15A C16A 87.0(10)
C13A S1A C15A C16A -168.2(10)
C13A S1A C17A C18A 71.3(11)
C15A S1A C17A C18A 162.6(10)
